data_4507750
loop_
_publ_author_name
'Zhang, Qi'
'Lu, Liye'
'Dai, Wenjuan'
'Mei, Xuefeng'

_publ_section_title
;
 New Polymorphs of Huperzine A: Preparation, Structures, and
 Physicochemical Properties of Anhydrous Crystal Forms
;
_journal_issue 5
_journal_name_full 'Crystal Growth &amp; Design'
_journal_page_first 2198
_journal_paper_doi 10.1021/cg400313a
_journal_volume 13
_journal_year 2013
_chemical_absolute_configuration ad
_chemical_formula_sum 'C15 H18 N2 O'
_chemical_formula_weight 242.3
_chemical_name_common 'Huperzine A'
_chemical_name_systematic
;
 ?
;
_space_group_IT_number 5
_symmetry_cell_setting monoclinic
_symmetry_space_group_name_Hall 'C 2y'
_symmetry_space_group_name_H-M 'C 1 2 1'
_atom_sites_solution_hydrogens geom
_atom_sites_solution_primary direct
_atom_sites_solution_secondary difmap
_audit_creation_method SHELXL-97
_cell_angle_alpha 90.00
_cell_angle_beta 117.280(3)
_cell_angle_gamma 90.00
_cell_formula_units_Z 8
_cell_length_a 26.595(5)
_cell_length_b 7.5583(13)
_cell_length_c 14.652(3)
_cell_measurement_reflns_used 5509
_cell_measurement_temperature 100(2)
_cell_measurement_theta_max 27.75
_cell_measurement_theta_min 1.56
_cell_volume 2617.7(9)
_computing_cell_refinement 'Bruker SAINT'
_computing_data_collection 'Bruker APEX2'
_computing_data_reduction 'Bruker SAINT'
_computing_molecular_graphics 'Bruker SHELXTL'
_computing_publication_material 'Bruker SHELXTL'
_computing_structure_refinement 'SHELXL-97 (Sheldrick, 2008)'
_computing_structure_solution 'SHELXS-97 (Sheldrick, 2008)'
_diffrn_ambient_temperature 100(2)
_diffrn_measured_fraction_theta_full 0.976
_diffrn_measured_fraction_theta_max 0.976
_diffrn_measurement_device_type 'Bruker APEX-II CCD'
_diffrn_measurement_method '\w scans'
_diffrn_radiation_monochromator graphite
_diffrn_radiation_source 'fine-focus sealed tube'
_diffrn_radiation_type MoK\a
_diffrn_radiation_wavelength 0.71073
_diffrn_reflns_av_R_equivalents 0.0464
_diffrn_reflns_av_sigmaI/netI 0.0722
_diffrn_reflns_limit_h_max 34
_diffrn_reflns_limit_h_min -26
_diffrn_reflns_limit_k_max 8
_diffrn_reflns_limit_k_min -9
_diffrn_reflns_limit_l_max 18
_diffrn_reflns_limit_l_min -19
_diffrn_reflns_number 10152
_diffrn_reflns_theta_full 27.75
_diffrn_reflns_theta_max 27.75
_diffrn_reflns_theta_min 1.56
_exptl_absorpt_coefficient_mu 0.078
_exptl_absorpt_correction_T_max 0.7456
_exptl_absorpt_correction_T_min 0.4978
_exptl_absorpt_correction_type empirical
_exptl_absorpt_process_details sadabs
_exptl_crystal_colour colorless
_exptl_crystal_density_diffrn 1.220
_exptl_crystal_density_meas 1.220
_exptl_crystal_density_method 'not measured'
_exptl_crystal_description column
_exptl_crystal_F_000 1024
_exptl_crystal_size_max 0.55
_exptl_crystal_size_mid 0.26
_exptl_crystal_size_min 0.12
_refine_diff_density_max 0.493
_refine_diff_density_min -0.285
_refine_diff_density_rms 0.082
_refine_ls_abs_structure_details 'Flack H D (1983), Acta Cryst. A39, 876-881'
_refine_ls_abs_structure_Flack 1.4(18)
_refine_ls_extinction_coef 0.0043(5)
_refine_ls_extinction_expression Fc^*^=kFc[1+0.001xFc^2^\l^3^/sin(2\q)]^-1/4^
_refine_ls_extinction_method none
_refine_ls_goodness_of_fit_ref 1.056
_refine_ls_hydrogen_treatment mixed
_refine_ls_matrix_type full
_refine_ls_number_parameters 345
_refine_ls_number_reflns 5509
_refine_ls_number_restraints 1
_refine_ls_restrained_S_all 1.055
_refine_ls_R_factor_all 0.0775
_refine_ls_R_factor_gt 0.0590
_refine_ls_shift/su_max 0.001
_refine_ls_shift/su_mean 0.000
_refine_ls_structure_factor_coef Fsqd
_refine_ls_weighting_details 'calc w=1/[\s^2^(Fo^2^)+(0.1000P)^2^+0.4075P] where P=(Fo^2^+2Fc^2^)/3'
_refine_ls_weighting_scheme calc
_refine_ls_wR_factor_gt 0.1544
_refine_ls_wR_factor_ref 0.1676
_reflns_number_gt 4436
_reflns_number_total 5509
_reflns_threshold_expression >2sigma(I)
_cod_data_source_file cg400313a_si_002.cif
_cod_data_source_block 20120021_0m.CIF
_cod_original_cell_volume 2617.6(8)
_cod_original_sg_symbol_H-M C2
_cod_database_code 4507750

loop_
_symmetry_equiv_pos_as_xyz
'x, y, z'
'-x, y, -z'
'x+1/2, y+1/2, z'
'-x+1/2, y+1/2, -z'

loop_
_atom_site_label
_atom_site_type_symbol
_atom_site_fract_x
_atom_site_fract_y
_atom_site_fract_z
_atom_site_U_iso_or_equiv
_atom_site_adp_type
_atom_site_occupancy
_atom_site_symmetry_multiplicity
_atom_site_calc_flag
_atom_site_refinement_flags
O1 O 0.40260(9) 0.0608(3) 0.01717(15) 0.0252(5) Uani 1 1 d .
O2 O 0.40753(8) 0.5707(3) 1.05005(15) 0.0241(5) Uani 1 1 d .
N1 N 0.36124(11) 0.2563(3) 0.07957(17) 0.0208(5) Uani 1 1 d .
H48 H 0.3770 0.3410 0.0628 0.025 Uiso 1 1 calc R
N2 N 0.21813(11) 0.1035(4) 0.1725(2) 0.0282(6) Uani 1 1 d .
N3 N 0.42688(10) 0.7452(3) 0.94366(18) 0.0199(5) Uani 1 1 d .
H32 H 0.4225 0.8368 0.9741 0.024 Uiso 1 1 calc R
N4 N 0.49605(12) 0.5114(4) 0.7236(2) 0.0264(6) Uani 1 1 d .
C1 C 0.40274(16) 0.1997(5) 0.4810(3) 0.0357(8) Uani 1 1 d .
H4 H 0.4344 0.2793 0.5079 0.054 Uiso 1 1 calc R
H3 H 0.4149 0.0856 0.4700 0.054 Uiso 1 1 calc R
H46 H 0.3877 0.1891 0.5291 0.054 Uiso 1 1 calc R
C2 C 0.35766(13) 0.2705(4) 0.3806(2) 0.0262(7) Uani 1 1 d .
C3 C 0.36169(12) 0.4290(4) 0.3439(2) 0.0233(6) Uani 1 1 d .
H13 H 0.3946 0.4943 0.3800 0.028 Uiso 1 1 calc R
C4 C 0.31554(12) 0.5075(4) 0.2468(2) 0.0204(6) Uani 1 1 d .
H14 H 0.3105 0.6324 0.2586 0.025 Uiso 1 1 calc R
C5 C 0.33009(12) 0.4924(4) 0.1567(2) 0.0195(6) Uani 1 1 d .
H15 H 0.3025 0.5574 0.0980 0.023 Uiso 1 1 calc R
H16 H 0.3671 0.5433 0.1762 0.023 Uiso 1 1 calc R
C6 C 0.32988(12) 0.3009(4) 0.1287(2) 0.0186(5) Uani 1 1 d .
C7 C 0.36954(12) 0.0868(4) 0.0549(2) 0.0214(6) Uani 1 1 d .
C8 C 0.30706(14) 0.1527(4) 0.3255(2) 0.0264(7) Uani 1 1 d .
H12 H 0.2848 0.1524 0.3626 0.032 Uiso 1 1 calc R
H5 H 0.3199 0.0327 0.3252 0.032 Uiso 1 1 calc R
C9 C 0.26899(12) 0.2122(4) 0.2131(2) 0.0226(6) Uani 1 1 d .
C10 C 0.26108(12) 0.4099(4) 0.2185(2) 0.0214(6) Uani 1 1 d .
C11 C 0.21317(13) 0.4857(4) 0.2062(2) 0.0249(6) Uani 1 1 d .
H6 H 0.1824 0.4109 0.1895 0.030 Uiso 1 1 calc R
C12 C 0.20342(14) 0.6768(4) 0.2164(3) 0.0272(7) Uani 1 1 d .
H9 H 0.2390 0.7379 0.2466 0.041 Uiso 1 1 calc R
H8 H 0.1852 0.6904 0.2593 0.041 Uiso 1 1 calc R
H7 H 0.1798 0.7254 0.1497 0.041 Uiso 1 1 calc R
C13 C 0.30036(12) 0.1730(4) 0.1503(2) 0.0200(6) Uani 1 1 d .
C14 C 0.30488(13) -0.0039(4) 0.1208(2) 0.0229(6) Uani 1 1 d .
H10 H 0.2849 -0.0932 0.1335 0.028 Uiso 1 1 calc R
C15 C 0.33733(13) -0.0459(4) 0.0750(2) 0.0250(6) Uani 1 1 d .
H11 H 0.3388 -0.1626 0.0562 0.030 Uiso 1 1 calc R
C16 C 0.53732(13) 1.0682(5) 0.6891(2) 0.0310(7) Uani 1 1 d .
H31 H 0.5229 1.0968 0.6176 0.046 Uiso 1 1 calc R
H30 H 0.5779 1.0737 0.7219 0.046 Uiso 1 1 calc R
H17 H 0.5230 1.1514 0.7209 0.046 Uiso 1 1 calc R
C17 C 0.51892(14) 0.8852(4) 0.6996(2) 0.0271(7) Uani 1 1 d .
H29 H 0.5410 0.7925 0.6960 0.032 Uiso 1 1 calc R
C18 C 0.47436(13) 0.8407(4) 0.7135(2) 0.0211(6) Uani 1 1 d .
C19 C 0.45666(13) 0.6517(4) 0.7188(2) 0.0225(6) Uani 1 1 d .
C20 C 0.44597(12) 0.6303(4) 0.8122(2) 0.0191(6) Uani 1 1 d .
C21 C 0.43910(11) 0.7731(4) 0.8637(2) 0.0192(6) Uani 1 1 d .
C22 C 0.42103(11) 0.5813(4) 0.9791(2) 0.0188(5) Uani 1 1 d .
C23 C 0.44102(12) 0.4574(4) 0.8462(2) 0.0217(6) Uani 1 1 d .
H18 H 0.4457 0.3593 0.8126 0.026 Uiso 1 1 calc R
C24 C 0.42961(12) 0.4329(4) 0.9263(2) 0.0222(6) Uani 1 1 d .
H19 H 0.4273 0.3185 0.9476 0.027 Uiso 1 1 calc R
C25 C 0.43393(12) 0.9703(4) 0.7238(2) 0.0223(6) Uani 1 1 d .
H28 H 0.4424 1.0901 0.7091 0.027 Uiso 1 1 calc R
C26 C 0.44333(12) 0.9615(4) 0.8362(2) 0.0211(6) Uani 1 1 d .
H20 H 0.4804 1.0085 0.8821 0.025 Uiso 1 1 calc R
H21 H 0.4150 1.0326 0.8436 0.025 Uiso 1 1 calc R
C27 C 0.37394(13) 0.9235(4) 0.6495(2) 0.0264(6) Uani 1 1 d .
H27 H 0.3461 1.0086 0.6359 0.032 Uiso 1 1 calc R
C28 C 0.35804(13) 0.7671(5) 0.6018(2) 0.0276(7) Uani 1 1 d .
C29 C 0.40056(13) 0.6218(4) 0.6214(2) 0.0262(7) Uani 1 1 d .
H22 H 0.4082 0.6130 0.5628 0.031 Uiso 1 1 calc R
H23 H 0.3844 0.5102 0.6276 0.031 Uiso 1 1 calc R
C30 C 0.29782(15) 0.7250(6) 0.5262(3) 0.0404(9) Uani 1 1 d .
H26 H 0.2743 0.8255 0.5193 0.061 Uiso 1 1 calc R
H24 H 0.2849 0.6254 0.5504 0.061 Uiso 1 1 calc R
H25 H 0.2959 0.6974 0.4607 0.061 Uiso 1 1 calc R
H45 H 0.2030(14) 0.110(5) 0.215(2) 0.022(8) Uiso 1 1 d .
H47 H 0.1937(17) 0.135(6) 0.107(3) 0.042(11) Uiso 1 1 d .
H43 H 0.5044(12) 0.526(4) 0.674(2) 0.014(8) Uiso 1 1 d .
H44 H 0.5312(14) 0.526(4) 0.782(2) 0.015(8) Uiso 1 1 d .

loop_
_atom_site_aniso_label
_atom_site_aniso_U_11
_atom_site_aniso_U_22
_atom_site_aniso_U_33
_atom_site_aniso_U_23
_atom_site_aniso_U_13
_atom_site_aniso_U_12
O1 0.0341(12) 0.0184(11) 0.0293(10) -0.0012(8) 0.0199(9) 0.0001(9)
O2 0.0279(11) 0.0209(11) 0.0287(10) -0.0008(9) 0.0175(9) -0.0036(9)
N1 0.0259(12) 0.0174(13) 0.0230(11) 0.0016(9) 0.0145(10) -0.0023(10)
N2 0.0260(13) 0.0220(15) 0.0418(16) 0.0014(12) 0.0202(13) -0.0022(12)
N3 0.0187(12) 0.0182(13) 0.0253(11) -0.0023(9) 0.0122(10) -0.0007(10)
N4 0.0318(15) 0.0228(14) 0.0312(14) -0.0007(11) 0.0200(13) 0.0052(11)
C1 0.0365(19) 0.041(2) 0.0292(15) 0.0028(14) 0.0144(15) 0.0084(16)
C2 0.0292(16) 0.0274(18) 0.0261(14) 0.0009(12) 0.0162(13) 0.0071(13)
C3 0.0220(14) 0.0240(16) 0.0259(13) -0.0036(12) 0.0127(12) 0.0008(12)
C4 0.0209(14) 0.0171(14) 0.0251(13) -0.0019(10) 0.0121(11) -0.0005(11)
C5 0.0189(13) 0.0152(14) 0.0264(13) -0.0009(11) 0.0121(11) -0.0012(11)
C6 0.0191(13) 0.0173(14) 0.0184(12) 0.0008(10) 0.0078(11) 0.0018(11)
C7 0.0286(15) 0.0162(14) 0.0210(13) -0.0005(11) 0.0127(12) -0.0017(12)
C8 0.0342(17) 0.0231(16) 0.0312(15) 0.0051(12) 0.0230(14) 0.0041(13)
C9 0.0214(15) 0.0189(16) 0.0298(14) 0.0025(11) 0.0138(12) -0.0002(12)
C10 0.0223(14) 0.0212(16) 0.0223(12) -0.0002(11) 0.0117(11) -0.0024(12)
C11 0.0236(15) 0.0217(16) 0.0321(15) 0.0020(12) 0.0152(13) 0.0002(12)
C12 0.0235(15) 0.0221(17) 0.0352(16) -0.0008(13) 0.0126(13) 0.0008(13)
C13 0.0177(14) 0.0170(14) 0.0209(12) 0.0014(10) 0.0050(11) 0.0003(11)
C14 0.0250(15) 0.0168(15) 0.0264(13) 0.0021(11) 0.0114(12) -0.0029(12)
C15 0.0325(16) 0.0181(16) 0.0286(14) -0.0014(11) 0.0177(13) -0.0014(13)
C16 0.0279(16) 0.0305(18) 0.0354(16) 0.0060(14) 0.0152(13) -0.0014(14)
C17 0.0321(16) 0.0270(18) 0.0266(15) 0.0035(12) 0.0172(13) 0.0050(14)
C18 0.0255(15) 0.0200(16) 0.0188(13) 0.0015(10) 0.0111(12) 0.0023(12)
C19 0.0248(15) 0.0187(15) 0.0292(14) 0.0002(11) 0.0168(13) 0.0041(12)
C20 0.0174(13) 0.0171(15) 0.0233(13) 0.0002(10) 0.0097(11) 0.0014(11)
C21 0.0170(13) 0.0171(15) 0.0244(13) -0.0006(11) 0.0103(12) -0.0009(11)
C22 0.0153(12) 0.0168(14) 0.0250(13) -0.0034(11) 0.0098(11) -0.0024(12)
C23 0.0207(14) 0.0147(15) 0.0311(14) -0.0037(11) 0.0132(12) 0.0012(12)
C24 0.0238(14) 0.0114(14) 0.0330(14) -0.0006(11) 0.0144(12) -0.0026(12)
C25 0.0250(15) 0.0204(15) 0.0268(14) 0.0046(11) 0.0164(12) 0.0028(12)
C26 0.0222(14) 0.0197(15) 0.0244(13) -0.0001(11) 0.0132(12) 0.0020(12)
C27 0.0263(15) 0.0280(17) 0.0279(14) 0.0039(12) 0.0151(13) 0.0048(13)
C28 0.0261(15) 0.0340(19) 0.0241(14) -0.0010(13) 0.0126(12) -0.0016(14)
C29 0.0301(16) 0.0247(17) 0.0262(14) -0.0027(11) 0.0150(13) 0.0008(13)
C30 0.0304(18) 0.049(2) 0.0364(17) -0.0025(16) 0.0111(15) 0.0012(17)

loop_
_atom_type_symbol
_atom_type_description
_atom_type_scat_dispersion_real
_atom_type_scat_dispersion_imag
_atom_type_scat_source
C C 0.0033 0.0016 'International Tables Vol C Tables 4.2.6.8 and 6.1.1.4'
H H 0.0000 0.0000 'International Tables Vol C Tables 4.2.6.8 and 6.1.1.4'
N N 0.0061 0.0033 'International Tables Vol C Tables 4.2.6.8 and 6.1.1.4'
O O 0.0106 0.0060 'International Tables Vol C Tables 4.2.6.8 and 6.1.1.4'

loop_
_geom_angle_atom_site_label_1
_geom_angle_atom_site_label_2
_geom_angle_atom_site_label_3
_geom_angle
C6 N1 C7 125.2(2)
C6 N1 H48 117.4
C7 N1 H48 117.4
C9 N2 H45 109(2)
C9 N2 H47 111(3)
H45 N2 H47 113(3)
C21 N3 C22 124.9(2)
C21 N3 H32 117.5
C22 N3 H32 117.5
C19 N4 H43 109(2)
C19 N4 H44 110.3(19)
H43 N4 H44 103(3)
C2 C1 H4 109.5
C2 C1 H3 109.5
H4 C1 H3 109.5
C2 C1 H46 109.5
H4 C1 H46 109.5
H3 C1 H46 109.5
C3 C2 C8 122.1(3)
C3 C2 C1 122.4(3)
C8 C2 C1 115.5(3)
C2 C3 C4 123.4(3)
C2 C3 H13 118.3
C4 C3 H13 118.3
C10 C4 C3 109.3(2)
C10 C4 C5 108.4(2)
C3 C4 C5 111.3(2)
C10 C4 H14 109.3
C3 C4 H14 109.3
C5 C4 H14 109.3
C6 C5 C4 109.5(2)
C6 C5 H15 109.8
C4 C5 H15 109.8
C6 C5 H16 109.8
C4 C5 H16 109.8
H15 C5 H16 108.2
N1 C6 C13 119.9(3)
N1 C6 C5 116.9(2)
C13 C6 C5 123.1(2)
O1 C7 N1 119.5(3)
O1 C7 C15 126.0(3)
N1 C7 C15 114.4(2)
C2 C8 C9 112.7(3)
C2 C8 H12 109.0
C9 C8 H12 109.0
C2 C8 H5 109.0
C9 C8 H5 109.0
H12 C8 H5 107.8
N2 C9 C10 116.9(3)
N2 C9 C13 107.8(2)
C10 C9 C13 110.5(2)
N2 C9 C8 107.6(2)
C10 C9 C8 105.6(2)
C13 C9 C8 108.2(2)
C11 C10 C4 124.5(3)
C11 C10 C9 124.3(3)
C4 C10 C9 111.0(2)
C10 C11 C12 127.2(3)
C10 C11 H6 116.4
C12 C11 H6 116.4
C11 C12 H9 109.5
C11 C12 H8 109.5
H9 C12 H8 109.5
C11 C12 H7 109.5
H9 C12 H7 109.5
H8 C12 H7 109.5
C6 C13 C14 117.0(3)
C6 C13 C9 122.1(3)
C14 C13 C9 120.6(3)
C15 C14 C13 122.1(3)
C15 C14 H10 118.9
C13 C14 H10 118.9
C14 C15 C7 121.0(3)
C14 C15 H11 119.5
C7 C15 H11 119.5
C17 C16 H31 109.5
C17 C16 H30 109.5
H31 C16 H30 109.5
C17 C16 H17 109.5
H31 C16 H17 109.5
H30 C16 H17 109.5
C18 C17 C16 127.1(3)
C18 C17 H29 116.5
C16 C17 H29 116.5
C17 C18 C25 125.0(3)
C17 C18 C19 124.3(3)
C25 C18 C19 110.7(2)
N4 C19 C18 116.8(2)
N4 C19 C20 107.5(2)
C18 C19 C20 109.5(2)
N4 C19 C29 107.8(2)
C18 C19 C29 106.4(2)
C20 C19 C29 108.4(2)
C21 C20 C23 118.1(2)
C21 C20 C19 122.3(3)
C23 C20 C19 119.6(2)
N3 C21 C20 119.5(3)
N3 C21 C26 116.9(2)
C20 C21 C26 123.6(2)
O2 C22 N3 119.7(3)
O2 C22 C24 125.1(3)
N3 C22 C24 115.2(2)
C24 C23 C20 121.5(3)
C24 C23 H18 119.3
C20 C23 H18 119.3
C23 C24 C22 120.9(3)
C23 C24 H19 119.6
C22 C24 H19 119.6
C27 C25 C18 110.0(3)
C27 C25 C26 111.1(2)
C18 C25 C26 107.6(2)
C27 C25 H28 109.4
C18 C25 H28 109.4
C26 C25 H28 109.4
C21 C26 C25 109.3(2)
C21 C26 H20 109.8
C25 C26 H20 109.8
C21 C26 H21 109.8
C25 C26 H21 109.8
H20 C26 H21 108.3
C28 C27 C25 124.2(3)
C28 C27 H27 117.9
C25 C27 H27 117.9
C27 C28 C29 120.9(3)
C27 C28 C30 123.0(3)
C29 C28 C30 116.0(3)
C28 C29 C19 113.2(3)
C28 C29 H22 108.9
C19 C29 H22 108.9
C28 C29 H23 108.9
C19 C29 H23 108.9
H22 C29 H23 107.7
C28 C30 H26 109.5
C28 C30 H24 109.5
H26 C30 H24 109.5
C28 C30 H25 109.5
H26 C30 H25 109.5
H24 C30 H25 109.5

loop_
_geom_bond_atom_site_label_1
_geom_bond_atom_site_label_2
_geom_bond_distance
O1 C7 1.250(3)
O2 C22 1.248(3)
N1 C6 1.371(4)
N1 C7 1.376(4)
N1 H48 0.8600
N2 C9 1.456(4)
N2 H45 0.88(3)
N2 H47 0.92(4)
N3 C21 1.369(4)
N3 C22 1.379(4)
N3 H32 0.8600
N4 C19 1.469(4)
N4 H43 0.86(3)
N4 H44 0.94(3)
C1 C2 1.507(5)
C1 H4 0.9600
C1 H3 0.9600
C1 H46 0.9600
C2 C3 1.338(4)
C2 C8 1.503(5)
C3 C4 1.510(4)
C3 H13 0.9300
C4 C10 1.505(4)
C4 C5 1.540(4)
C4 H14 0.9800
C5 C6 1.504(4)
C5 H15 0.9700
C5 H16 0.9700
C6 C13 1.370(4)
C7 C15 1.435(4)
C8 C9 1.552(4)
C8 H12 0.9700
C8 H5 0.9700
C9 C10 1.516(4)
C9 C13 1.528(4)
C10 C11 1.332(4)
C11 C12 1.487(5)
C11 H6 0.9300
C12 H9 0.9600
C12 H8 0.9600
C12 H7 0.9600
C13 C14 1.427(4)
C14 C15 1.352(4)
C14 H10 0.9300
C15 H11 0.9300
C16 C17 1.499(5)
C16 H31 0.9600
C16 H30 0.9600
C16 H17 0.9600
C17 C18 1.334(4)
C17 H29 0.9300
C18 C25 1.512(4)
C18 C19 1.517(4)
C19 C20 1.529(4)
C19 C29 1.537(4)
C20 C21 1.375(4)
C20 C23 1.426(4)
C21 C26 1.498(4)
C22 C24 1.439(4)
C23 C24 1.353(4)
C23 H18 0.9300
C24 H19 0.9300
C25 C27 1.504(4)
C25 C26 1.550(4)
C25 H28 0.9800
C26 H20 0.9700
C26 H21 0.9700
C27 C28 1.340(5)
C27 H27 0.9300
C28 C29 1.507(4)
C28 C30 1.505(5)
C29 H22 0.9700
C29 H23 0.9700
C30 H26 0.9600
C30 H24 0.9600
C30 H25 0.9600

loop_
_geom_torsion_atom_site_label_1
_geom_torsion_atom_site_label_2
_geom_torsion_atom_site_label_3
_geom_torsion_atom_site_label_4
_geom_torsion
C8 C2 C3 C4 2.3(4)
C1 C2 C3 C4 -176.1(3)
C2 C3 C4 C10 16.7(4)
C2 C3 C4 C5 -103.1(3)
C10 C4 C5 C6 -53.2(3)
C3 C4 C5 C6 67.1(3)
C7 N1 C6 C13 -4.9(4)
C7 N1 C6 C5 174.9(3)
C4 C5 C6 N1 -156.3(2)
C4 C5 C6 C13 23.5(4)
C6 N1 C7 O1 -174.4(3)
C6 N1 C7 C15 6.3(4)
C3 C2 C8 C9 14.1(4)
C1 C2 C8 C9 -167.4(3)
C2 C8 C9 N2 -172.7(2)
C2 C8 C9 C10 -47.2(3)
C2 C8 C9 C13 71.1(3)
C3 C4 C10 C11 122.9(3)
C5 C4 C10 C11 -115.6(3)
C3 C4 C10 C9 -53.1(3)
C5 C4 C10 C9 68.4(3)
N2 C9 C10 C11 12.4(4)
C13 C9 C10 C11 136.1(3)
C8 C9 C10 C11 -107.2(3)
N2 C9 C10 C4 -171.6(2)
C13 C9 C10 C4 -47.9(3)
C8 C9 C10 C4 68.9(3)
C4 C10 C11 C12 0.7(5)
C9 C10 C11 C12 176.2(3)
N1 C6 C13 C14 0.9(4)
C5 C6 C13 C14 -178.9(3)
N1 C6 C13 C9 174.5(3)
C5 C6 C13 C9 -5.3(4)
N2 C9 C13 C6 145.4(3)
C10 C9 C13 C6 16.6(4)
C8 C9 C13 C6 -98.5(3)
N2 C9 C13 C14 -41.2(4)
C10 C9 C13 C14 -170.0(3)
C8 C9 C13 C14 74.9(3)
C6 C13 C14 C15 1.0(4)
C9 C13 C14 C15 -172.7(3)
C13 C14 C15 C7 0.8(5)
O1 C7 C15 C14 176.7(3)
N1 C7 C15 C14 -4.1(4)
C16 C17 C18 C25 -1.4(5)
C16 C17 C18 C19 177.1(3)
C17 C18 C19 N4 9.1(4)
C25 C18 C19 N4 -172.1(2)
C17 C18 C19 C20 131.7(3)
C25 C18 C19 C20 -49.6(3)
C17 C18 C19 C29 -111.3(3)
C25 C18 C19 C29 67.4(3)
N4 C19 C20 C21 143.6(3)
C18 C19 C20 C21 15.8(4)
C29 C19 C20 C21 -100.0(3)
N4 C19 C20 C23 -38.4(4)
C18 C19 C20 C23 -166.3(3)
C29 C19 C20 C23 78.0(3)
C22 N3 C21 C20 0.5(4)
C22 N3 C21 C26 179.6(2)
C23 C20 C21 N3 -1.2(4)
C19 C20 C21 N3 176.8(3)
C23 C20 C21 C26 179.8(3)
C19 C20 C21 C26 -2.2(4)
C21 N3 C22 O2 -177.1(2)
C21 N3 C22 C24 0.9(4)
C21 C20 C23 C24 0.4(4)
C19 C20 C23 C24 -177.7(3)
C20 C23 C24 C22 1.1(4)
O2 C22 C24 C23 176.2(3)
N3 C22 C24 C23 -1.7(4)
C17 C18 C25 C27 128.0(3)
C19 C18 C25 C27 -50.7(3)
C17 C18 C25 C26 -110.8(3)
C19 C18 C25 C26 70.4(3)
N3 C21 C26 C25 -158.2(2)
C20 C21 C26 C25 20.9(4)
C27 C25 C26 C21 67.8(3)
C18 C25 C26 C21 -52.7(3)
C18 C25 C27 C28 16.1(4)
C26 C25 C27 C28 -103.0(3)
C25 C27 C28 C29 1.0(5)
C25 C27 C28 C30 -178.8(3)
C27 C28 C29 C19 16.2(4)
C30 C28 C29 C19 -164.0(3)
N4 C19 C29 C28 -174.6(2)
C18 C19 C29 C28 -48.5(3)
C20 C19 C29 C28 69.2(3)
